data_7127411
loop_
_publ_author_name
'Xu, Huacheng'
'Nazli, Adila'
'Zou, Cheng'
'Wang, Zhi-Peng'
'He, Yun'

_publ_section_title
;
 Bench-stable imine surrogates for the one-pot and catalytic asymmetric
 synthesis of \a-amino esters/ketones.
;
_journal_issue 91
_journal_name_full 'Chemical communications (Cambridge, England)'
_journal_page_first 14243
_journal_page_last 14246
_journal_paper_doi 10.1039/d0cc06055k
_journal_volume 56
_journal_year 2020
_chemical_absolute_configuration rm
_chemical_formula_moiety 'C23 H23 Cl2 N O6'
_chemical_formula_sum 'C23 H23 Cl2 N O6'
_chemical_formula_weight 480.32
_space_group_crystal_system trigonal
_space_group_IT_number 144
_space_group_name_Hall 'P 31'
_space_group_name_H-M_alt 'P 31'
_atom_sites_solution_hydrogens geom
_atom_sites_solution_primary iterative
_audit_creation_date 2020-05-22
_audit_creation_method
;
Olex2 1.2
(compiled 2016.11.07 svn.r3352 for OlexSys, GUI svn.r5261)
;
_audit_update_record
;
2020-06-02 deposited with the CCDC.	2020-10-13 downloaded from the CCDC.
;
_cell_angle_alpha 90
_cell_angle_beta 90
_cell_angle_gamma 120
_cell_formula_units_Z 3
_cell_length_a 12.39590(15)
_cell_length_b 12.39590(15)
_cell_length_c 13.34104(13)
_cell_measurement_reflns_used 4956
_cell_measurement_temperature 293.07(10)
_cell_measurement_theta_max 71.6830
_cell_measurement_theta_min 4.1090
_cell_volume 1775.32(3)
_computing_cell_refinement 'CrysAlisPro 1.171.39.46e (Rigaku OD, 2018)'
_computing_data_collection 'CrysAlisPro 1.171.39.46e (Rigaku OD, 2018)'
_computing_data_reduction 'CrysAlisPro 1.171.39.46e (Rigaku OD, 2018)'
_computing_molecular_graphics 'Olex2 (Dolomanov et al., 2009)'
_computing_publication_material 'Olex2 (Dolomanov et al., 2009)'
_computing_structure_refinement 'ShelXL (Sheldrick, 2015)'
_computing_structure_solution
;
Superflip (Palatinus & Chapuis, 2007;Palatinus & van der Lee, 2008;
Palatinus et al., 2012)
;
_diffrn_ambient_environment air
_diffrn_ambient_temperature 293.07(10)
_diffrn_detector 'CCD plate'
_diffrn_detector_area_resol_mean 8.0243
_diffrn_detector_type EosS2
_diffrn_measured_fraction_theta_full 0.999
_diffrn_measured_fraction_theta_max 0.974
_diffrn_measurement_details
;
List of Runs (angles in degrees, time in seconds):

  # Type    Start    End  Width  t~exp~   \w     \q     \k     \f   Frames
#--------------------------------------------------------------------------
  1  \w   -106.00  -7.00   1.00    1.00    --  -35.97 -19.00 -60.00   99
  2  \w     24.00  90.00   1.00    1.00    --   35.97-126.00  90.00   66
  3  \w    -31.00  53.00   1.00    1.00    --   35.97 -57.00-120.00   84
  4  \w     91.00 176.00   1.00    3.00    --  107.97  45.00  90.00   85
  5  \w     38.00 112.00   1.00    3.00    --  107.97-112.00-180.00   74
  6  \w     41.00 126.00   1.00    3.00    --  107.97 -61.00-120.00   85
  7  \w     38.00 129.00   1.00    3.00    --  107.97 -30.00 -60.00   91
  8  \w   -105.00 -17.00   1.00    1.00    --  -35.97 -38.00-180.00   88
  9  \w   -103.00 -19.00   1.00    1.00    --  -35.97 -57.00 -90.00   84
 10  \w   -103.00 -19.00   1.00    1.00    --  -35.97 -57.00  90.00   84
 11  \w     87.00 112.00   1.00    3.00    --  107.97  30.00   0.00   25
;
_diffrn_measurement_device 'four-circle diffractometer'
_diffrn_measurement_device_type 'SuperNova, Dual, Cu at home/near, EosS2'
_diffrn_measurement_method '\w scans'
_diffrn_orient_matrix_type 'CrysAlisPro convention (1999,Acta A55,543-557)'
_diffrn_orient_matrix_UB_11 0.1239942000
_diffrn_orient_matrix_UB_12 0.0362170000
_diffrn_orient_matrix_UB_13 -0.0529742000
_diffrn_orient_matrix_UB_21 0.0490297000
_diffrn_orient_matrix_UB_22 -0.0286446000
_diffrn_orient_matrix_UB_23 0.0966268000
_diffrn_orient_matrix_UB_31 -0.0530948000
_diffrn_orient_matrix_UB_32 -0.1358749000
_diffrn_orient_matrix_UB_33 -0.0345169000
_diffrn_radiation_monochromator mirror
_diffrn_radiation_probe x-ray
_diffrn_radiation_type CuK\a
_diffrn_radiation_wavelength 1.54184
_diffrn_reflns_av_R_equivalents 0.0365
_diffrn_reflns_av_unetI/netI 0.0410
_diffrn_reflns_Laue_measured_fraction_full 0.999
_diffrn_reflns_Laue_measured_fraction_max 0.974
_diffrn_reflns_limit_h_max 15
_diffrn_reflns_limit_h_min -13
_diffrn_reflns_limit_k_max 13
_diffrn_reflns_limit_k_min -13
_diffrn_reflns_limit_l_max 16
_diffrn_reflns_limit_l_min -16
_diffrn_reflns_number 6370
_diffrn_reflns_point_group_measured_fraction_full 0.789
_diffrn_reflns_point_group_measured_fraction_max 0.757
_diffrn_reflns_theta_full 67.684
_diffrn_reflns_theta_max 71.759
_diffrn_reflns_theta_min 4.118
_diffrn_source 'micro-focus sealed X-ray tube'
_diffrn_source_type 'SuperNova (Cu) X-ray Source'
_exptl_absorpt_coefficient_mu 2.798
_exptl_absorpt_correction_T_max 1.00000
_exptl_absorpt_correction_T_min 0.46746
_exptl_absorpt_correction_type multi-scan
_exptl_absorpt_process_details
;
CrysAlisPro 1.171.39.46e (Rigaku Oxford Diffraction, 2018)
Empirical absorption correction using spherical harmonics,
 implemented in SCALE3 ABSPACK scaling algorithm.
;
_exptl_crystal_colour 'clear light colourless'
_exptl_crystal_colour_lustre clear
_exptl_crystal_colour_modifier light
_exptl_crystal_colour_primary colourless
_exptl_crystal_density_diffrn 1.348
_exptl_crystal_description block
_exptl_crystal_F_000 750
_exptl_crystal_size_max 0.2
_exptl_crystal_size_mid 0.2
_exptl_crystal_size_min 0.15
_refine_diff_density_max 0.216
_refine_diff_density_min -0.277
_refine_diff_density_rms 0.062
_refine_ls_abs_structure_details
;
 Classical Flack method preferred over Parsons because s.u. lower.
;
_refine_ls_abs_structure_Flack 0.01(2)
_refine_ls_extinction_method none
_refine_ls_goodness_of_fit_ref 1.038
_refine_ls_hydrogen_treatment constr
_refine_ls_matrix_type full
_refine_ls_number_parameters 293
_refine_ls_number_reflns 3530
_refine_ls_number_restraints 1
_refine_ls_restrained_S_all 1.038
_refine_ls_R_factor_all 0.0550
_refine_ls_R_factor_gt 0.0542
_refine_ls_shift/su_max 0.000
_refine_ls_shift/su_mean 0.000
_refine_ls_structure_factor_coef Fsqd
_refine_ls_weighting_details 'w=1/[\s^2^(Fo^2^)+(0.1089P)^2^+0.0371P] where P=(Fo^2^+2Fc^2^)/3'
_refine_ls_weighting_scheme calc
_refine_ls_wR_factor_gt 0.1472
_refine_ls_wR_factor_ref 0.1506
_reflns_Friedel_coverage 0.555
_reflns_Friedel_fraction_full 0.578
_reflns_Friedel_fraction_max 0.541
_reflns_number_gt 3413
_reflns_number_total 3530
_reflns_threshold_expression 'I > 2\s(I)'
_cod_data_source_file d0cc06055k2.cif
_cod_data_source_block zzl_200521
_cod_depositor_comments 'Adding full bibliography for 7127411.cif.'
_cod_original_cell_volume 1775.32(5)
_cod_database_code 7127411
_chemical_oxdiff_formula 'C23 H22 Cl2 N O6'
_shelx_space_group_comment
;
The symmetry employed for this shelxl refinement is uniquely defined
by the following loop, which should always be used as a source of
symmetry information in preference to the above space-group names.
They are only intended as comments.
;
_reflns_odcompleteness_completeness 99.95
_reflns_odcompleteness_iscentric 1
_reflns_odcompleteness_theta 66.97
_olex2_refinement_description
;
1. Fixed Uiso
 At 1.2 times of:
  All C(H) groups, All N(H) groups
 At 1.5 times of:
  All C(H,H,H) groups
2.a Ternary CH refined with riding coordinates:
 C3(H3), C9(H9)
2.b Aromatic/amide H refined with riding coordinates:
 N1(H1), C16(H16), C20(H20), C19(H19), C13(H13), C23(H23), C15(H15), C22(H22),
 C12(H12)
2.c Idealised Me refined as rotating group:
 C7(H7A,H7B,H7C), C6(H6A,H6B,H6C), C8(H8A,H8B,H8C), C1(H1A,H1B,H1C)
;
_shelx_shelxl_version_number 2017/1
_olex2_date_sample_data_collection 2020-05-21
_olex2_submission_special_instructions 'No special instructions were received'
_oxdiff_exptl_absorpt_empirical_details
;
Empirical correction (ABSPACK) includes:
- Absorption correction using spherical harmonics
- Frame scaling
;
_oxdiff_exptl_absorpt_empirical_full_max 1.460
_oxdiff_exptl_absorpt_empirical_full_min 0.657

loop_
_space_group_symop_operation_xyz
'x, y, z'
'-y, x-y, z+1/3'
'-x+y, -x, z+2/3'

loop_
_atom_site_label
_atom_site_type_symbol
_atom_site_fract_x
_atom_site_fract_y
_atom_site_fract_z
_atom_site_U_iso_or_equiv
_atom_site_adp_type
_atom_site_occupancy
_atom_site_site_symmetry_order
_atom_site_calc_flag
_atom_site_refinement_flags_posn
_atom_site_refinement_flags_adp
_atom_site_refinement_flags_occupancy
_atom_site_disorder_assembly
_atom_site_disorder_group
Cl1 Cl -0.18988(17) -0.68150(16) -0.43081(14) 0.0958(5) Uani 1 1 d . . . . .
Cl2 Cl 0.28172(17) 0.0492(2) -1.00654(13) 0.1100(7) Uani 1 1 d . . . . .
O6 O -0.4967(2) -0.2236(3) -0.93982(17) 0.0490(6) Uani 1 1 d . . . . .
O5 O -0.2848(3) -0.1077(3) -0.9409(2) 0.0528(6) Uani 1 1 d . . . . .
C4 C -0.3829(3) -0.1717(3) -0.8990(2) 0.0390(7) Uani 1 1 d . . . . .
O1 O -0.2759(3) -0.3792(3) -0.8363(3) 0.0663(8) Uani 1 1 d . . . . .
O4 O -0.4018(4) -0.0652(4) -0.6511(3) 0.0704(10) Uani 1 1 d . . . . .
N1 N -0.3947(3) -0.2031(3) -0.8009(2) 0.0461(7) Uani 1 1 d . . . . .
H1 H -0.466806 -0.257003 -0.778335 0.055 Uiso 1 1 calc R . . . .
O2 O -0.4455(3) -0.3755(4) -0.6440(3) 0.0695(10) Uani 1 1 d . . . . .
O3 O -0.2672(4) -0.0917(4) -0.5597(2) 0.0784(12) Uani 1 1 d . . . . .
C18 C -0.0802(4) -0.1948(3) -0.8470(2) 0.0407(7) Uani 1 1 d . . . . .
C17 C -0.2035(4) -0.2789(4) -0.7993(3) 0.0440(7) Uani 1 1 d . . . . .
C14 C -0.2332(5) -0.5870(4) -0.4962(4) 0.0598(10) Uani 1 1 d . . . . .
C2 C -0.3186(4) -0.1004(4) -0.6374(3) 0.0480(8) Uani 1 1 d . . . . .
C3 C -0.2898(4) -0.1489(3) -0.7327(2) 0.0428(7) Uani 1 1 d . . . . .
H3 H -0.221661 -0.077141 -0.766848 0.051 Uiso 1 1 calc R . . . .
C9 C -0.2412(3) -0.2375(3) -0.7044(2) 0.0416(7) Uani 1 1 d . . . . .
H9 H -0.167451 -0.192260 -0.661726 0.050 Uiso 1 1 calc R . . . .
C10 C -0.3382(3) -0.3524(4) -0.6475(3) 0.0464(8) Uani 1 1 d . . . . .
C11 C -0.2981(3) -0.4336(4) -0.5977(3) 0.0449(8) Uani 1 1 d . . . . .
C16 C -0.1738(4) -0.3956(4) -0.5794(4) 0.0590(10) Uani 1 1 d . . . . .
H16 H -0.111873 -0.317929 -0.601503 0.071 Uiso 1 1 calc R . . . .
C20 C 0.1209(5) -0.0082(5) -0.8529(4) 0.0620(11) Uani 1 1 d . . . . .
H20 H 0.180280 0.066627 -0.824328 0.074 Uiso 1 1 calc R . . . .
C19 C 0.0094(4) -0.0834(4) -0.8048(3) 0.0495(8) Uani 1 1 d . . . . .
H19 H -0.006077 -0.058853 -0.743120 0.059 Uiso 1 1 calc R . . . .
C5 C -0.5159(4) -0.2194(4) -1.0487(3) 0.0519(9) Uani 1 1 d . . . . .
C13 C -0.3570(5) -0.6285(5) -0.5141(5) 0.0705(13) Uani 1 1 d . . . . .
H13 H -0.418043 -0.707112 -0.492801 0.085 Uiso 1 1 calc R . . . .
C23 C -0.0545(4) -0.2314(5) -0.9387(3) 0.0559(10) Uani 1 1 d . . . . .
H23 H -0.113264 -0.306490 -0.967360 0.067 Uiso 1 1 calc R . . . .
C15 C -0.1415(5) -0.4728(5) -0.5284(5) 0.0697(13) Uani 1 1 d . . . . .
H15 H -0.058261 -0.447162 -0.516125 0.084 Uiso 1 1 calc R . . . .
C22 C 0.0567(5) -0.1580(5) -0.9873(3) 0.0645(12) Uani 1 1 d . . . . .
H22 H 0.073562 -0.182984 -1.048139 0.077 Uiso 1 1 calc R . . . .
C21 C 0.1429(4) -0.0461(5) -0.9440(3) 0.0613(11) Uani 1 1 d . . . . .
C12 C -0.3890(4) -0.5509(4) -0.5645(4) 0.0616(11) Uani 1 1 d . . . . .
H12 H -0.472550 -0.577487 -0.576419 0.074 Uiso 1 1 calc R . . . .
C7 C -0.4540(6) -0.0888(6) -1.0874(4) 0.0840(18) Uani 1 1 d . . . . .
H7A H -0.473070 -0.038770 -1.044068 0.126 Uiso 1 1 calc GR . . . .
H7B H -0.483725 -0.088485 -1.153765 0.126 Uiso 1 1 calc GR . . . .
H7C H -0.365494 -0.055395 -1.089173 0.126 Uiso 1 1 calc GR . . . .
C6 C -0.6570(5) -0.2808(6) -1.0558(4) 0.0710(13) Uani 1 1 d . . . . .
H6A H -0.694760 -0.358825 -1.020667 0.107 Uiso 1 1 calc GR . . . .
H6B H -0.681671 -0.295087 -1.124941 0.107 Uiso 1 1 calc GR . . . .
H6C H -0.683422 -0.227218 -1.026320 0.107 Uiso 1 1 calc GR . . . .
C8 C -0.4681(6) -0.2971(6) -1.0998(4) 0.0778(16) Uani 1 1 d . . . . .
H8A H -0.383295 -0.267336 -1.080234 0.117 Uiso 1 1 calc GR . . . .
H8B H -0.472277 -0.290187 -1.171213 0.117 Uiso 1 1 calc GR . . . .
H8C H -0.518525 -0.382686 -1.080284 0.117 Uiso 1 1 calc GR . . . .
C1 C -0.4290(8) -0.0110(8) -0.5642(6) 0.096(2) Uani 1 1 d . . . . .
H1A H -0.493711 0.006898 -0.581036 0.144 Uiso 1 1 calc GR . . . .
H1B H -0.355296 0.064565 -0.545150 0.144 Uiso 1 1 calc GR . . . .
H1C H -0.455877 -0.068977 -0.509456 0.144 Uiso 1 1 calc GR . . . .

loop_
_atom_site_aniso_label
_atom_site_aniso_U_11
_atom_site_aniso_U_22
_atom_site_aniso_U_33
_atom_site_aniso_U_23
_atom_site_aniso_U_13
_atom_site_aniso_U_12
Cl1 0.0976(11) 0.0842(10) 0.1153(12) 0.0384(9) -0.0002(9) 0.0527(8)
Cl2 0.0823(10) 0.1316(15) 0.0842(10) 0.0229(10) 0.0450(8) 0.0296(10)
O6 0.0466(14) 0.0635(16) 0.0298(11) -0.0020(10) -0.0058(10) 0.0223(13)
O5 0.0511(15) 0.0592(16) 0.0387(12) 0.0024(11) -0.0003(11) 0.0205(13)
C4 0.0456(18) 0.0377(16) 0.0346(15) -0.0034(12) -0.0031(12) 0.0214(14)
O1 0.070(2) 0.0499(16) 0.0619(18) -0.0153(14) 0.0010(15) 0.0170(15)
O4 0.087(2) 0.093(3) 0.0577(18) -0.0213(16) -0.0155(16) 0.065(2)
N1 0.0453(16) 0.0573(18) 0.0287(13) 0.0013(12) -0.0033(11) 0.0203(14)
O2 0.0441(15) 0.084(2) 0.080(2) 0.0329(18) 0.0125(15) 0.0323(16)
O3 0.099(3) 0.121(3) 0.0398(15) -0.0258(17) -0.0206(16) 0.073(3)
C18 0.0495(18) 0.0478(18) 0.0302(14) 0.0006(12) -0.0008(13) 0.0283(15)
C17 0.0503(19) 0.0434(18) 0.0382(16) -0.0042(13) -0.0035(14) 0.0234(15)
C14 0.062(2) 0.055(2) 0.061(2) 0.0118(19) 0.0035(19) 0.028(2)
C2 0.055(2) 0.054(2) 0.0374(17) -0.0081(14) -0.0065(15) 0.0295(18)
C3 0.0476(18) 0.0474(18) 0.0306(14) -0.0029(13) -0.0052(13) 0.0218(15)
C9 0.0393(16) 0.0474(18) 0.0330(14) 0.0032(13) 0.0013(12) 0.0179(14)
C10 0.0389(17) 0.053(2) 0.0392(16) 0.0053(15) 0.0019(13) 0.0171(16)
C11 0.0418(18) 0.0479(18) 0.0387(16) 0.0034(14) 0.0058(13) 0.0177(15)
C16 0.042(2) 0.051(2) 0.073(3) 0.0185(19) 0.0013(18) 0.0156(18)
C20 0.059(2) 0.057(2) 0.055(2) 0.0020(18) 0.0106(19) 0.017(2)
C19 0.053(2) 0.0453(18) 0.0427(17) -0.0020(14) 0.0051(15) 0.0190(16)
C5 0.056(2) 0.059(2) 0.0293(15) 0.0009(14) -0.0085(14) 0.0202(18)
C13 0.053(2) 0.049(2) 0.101(4) 0.023(2) 0.013(2) 0.020(2)
C23 0.067(3) 0.068(3) 0.0362(18) -0.0081(16) -0.0037(16) 0.036(2)
C15 0.051(2) 0.067(3) 0.086(3) 0.020(3) -0.002(2) 0.026(2)
C22 0.079(3) 0.089(3) 0.0316(16) 0.0006(18) 0.0101(17) 0.046(3)
C21 0.057(2) 0.078(3) 0.047(2) 0.0158(19) 0.0127(18) 0.032(2)
C12 0.042(2) 0.055(2) 0.079(3) 0.013(2) 0.0064(19) 0.0178(18)
C7 0.086(4) 0.073(3) 0.070(3) 0.022(2) -0.025(3) 0.023(3)
C6 0.056(2) 0.092(4) 0.052(2) -0.010(2) -0.0167(19) 0.028(2)
C8 0.080(3) 0.102(4) 0.049(2) -0.026(3) -0.008(2) 0.043(3)
C1 0.120(6) 0.116(5) 0.083(4) -0.035(4) -0.005(4) 0.082(5)

loop_
_atom_type_symbol
_atom_type_description
_atom_type_scat_dispersion_real
_atom_type_scat_dispersion_imag
_atom_type_scat_source
C C 0.0181 0.0091 'International Tables Vol C Tables 4.2.6.8 and 6.1.1.4'
H H 0.0000 0.0000 'International Tables Vol C Tables 4.2.6.8 and 6.1.1.4'
Cl Cl 0.3639 0.7018 'International Tables Vol C Tables 4.2.6.8 and 6.1.1.4'
N N 0.0311 0.0180 'International Tables Vol C Tables 4.2.6.8 and 6.1.1.4'
O O 0.0492 0.0322 'International Tables Vol C Tables 4.2.6.8 and 6.1.1.4'

loop_
_geom_angle_atom_site_label_1
_geom_angle_atom_site_label_2
_geom_angle_atom_site_label_3
_geom_angle
_geom_angle_site_symmetry_1
_geom_angle_site_symmetry_3
_geom_angle_publ_flag
C4 O6 C5 122.2(3) . . ?
O6 C4 N1 108.6(3) . . ?
O5 C4 O6 126.9(3) . . ?
O5 C4 N1 124.5(3) . . ?
C2 O4 C1 116.2(4) . . ?
C4 N1 C3 122.1(3) . . ?
C19 C18 C17 123.5(3) . . ?
C19 C18 C23 118.7(4) . . ?
C23 C18 C17 117.8(4) . . ?
O1 C17 C18 121.0(3) . . ?
O1 C17 C9 119.2(4) . . ?
C18 C17 C9 119.8(3) . . ?
C13 C14 Cl1 119.8(4) . . ?
C15 C14 Cl1 118.4(4) . . ?
C15 C14 C13 121.8(4) . . ?
O4 C2 C3 113.1(3) . . ?
O3 C2 O4 124.1(4) . . ?
O3 C2 C3 122.7(4) . . ?
N1 C3 C2 112.0(3) . . ?
N1 C3 C9 113.8(3) . . ?
C2 C3 C9 109.2(3) . . ?
C17 C9 C3 109.3(3) . . ?
C17 C9 C10 109.2(3) . . ?
C10 C9 C3 112.3(3) . . ?
O2 C10 C9 119.8(4) . . ?
O2 C10 C11 121.5(4) . . ?
C11 C10 C9 118.7(3) . . ?
C16 C11 C10 122.7(3) . . ?
C16 C11 C12 118.7(4) . . ?
C12 C11 C10 118.6(4) . . ?
C15 C16 C11 120.4(4) . . ?
C21 C20 C19 118.8(4) . . ?
C20 C19 C18 121.1(4) . . ?
O6 C5 C7 111.9(4) . . ?
O6 C5 C6 102.1(3) . . ?
O6 C5 C8 107.4(4) . . ?
C7 C5 C6 111.1(5) . . ?
C7 C5 C8 112.3(5) . . ?
C8 C5 C6 111.7(4) . . ?
C14 C13 C12 118.6(4) . . ?
C22 C23 C18 120.9(4) . . ?
C14 C15 C16 119.4(5) . . ?
C23 C22 C21 118.9(4) . . ?
C20 C21 Cl2 119.3(4) . . ?
C20 C21 C22 121.6(4) . . ?
C22 C21 Cl2 119.1(4) . . ?
C13 C12 C11 121.1(4) . . ?

loop_
_geom_bond_atom_site_label_1
_geom_bond_atom_site_label_2
_geom_bond_distance
_geom_bond_site_symmetry_2
_geom_bond_publ_flag
Cl1 C14 1.746(5) . ?
Cl2 C21 1.738(5) . ?
O6 C4 1.339(4) . ?
O6 C5 1.477(4) . ?
O5 C4 1.207(5) . ?
C4 N1 1.351(4) . ?
O1 C17 1.216(5) . ?
O4 C2 1.318(5) . ?
O4 C1 1.461(6) . ?
N1 C3 1.448(5) . ?
O2 C10 1.213(5) . ?
O3 C2 1.193(5) . ?
C18 C17 1.495(5) . ?
C18 C19 1.387(5) . ?
C18 C23 1.396(5) . ?
C17 C9 1.525(5) . ?
C14 C13 1.373(7) . ?
C14 C15 1.368(7) . ?
C2 C3 1.523(5) . ?
C3 C9 1.541(5) . ?
C9 C10 1.529(5) . ?
C10 C11 1.484(5) . ?
C11 C16 1.389(6) . ?
C11 C12 1.393(6) . ?
C16 C15 1.386(7) . ?
C20 C19 1.380(6) . ?
C20 C21 1.378(7) . ?
C5 C7 1.495(7) . ?
C5 C6 1.521(6) . ?
C5 C8 1.521(7) . ?
C13 C12 1.385(7) . ?
C23 C22 1.375(7) . ?
C22 C21 1.384(8) . ?
